data_7226007
loop_
_publ_author_name
'Qi, Xian-xian'
'Lv, Jinghua'
'Yu, Kai'
'Zhang, He'
'Su, Zhan-Hua'
'Wang, Lu'
'Wang, Chunmei'
'Zhou, Baibin'

_publ_section_title
;
 The first 3D host-guest structure based on three-fold interpenetrating
 Ag-pz coordination polymer network and Keggin-type aluminumtungstates
 with photo-/electro- catalytic properties
;
_journal_name_full 'RSC Adv.'
_journal_paper_doi 10.1039/C6RA15196E
_journal_year 2016
_chemical_formula_moiety 'C28 H28 Ag5 Al N14 O44 W12'
_chemical_formula_sum 'C28 H28 Ag5 Al N14 O44 W12'
_chemical_formula_weight 4037.06
_chemical_name_systematic
; 
 ? 
;
_space_group_IT_number 15
_symmetry_cell_setting monoclinic
_symmetry_space_group_name_Hall '-C 2yc'
_symmetry_space_group_name_H-M 'C 1 2/c 1'
_atom_sites_solution_hydrogens geom
_atom_sites_solution_primary direct
_atom_sites_solution_secondary difmap
_audit_creation_method SHELXL-97
_audit_update_record
;
2016-07-18 deposited with the CCDC.
2016-07-21 downloaded from the CCDC.
;
_cell_angle_alpha 90.00
_cell_angle_beta 97.970(2)
_cell_angle_gamma 90.00
_cell_formula_units_Z 4
_cell_length_a 23.342(3)
_cell_length_b 20.685(3)
_cell_length_c 12.5402(16)
_cell_measurement_reflns_used 3740
_cell_measurement_temperature 296(2)
_cell_measurement_theta_max 27.59
_cell_measurement_theta_min 2.56
_cell_volume 5996.3(14)
_computing_cell_refinement 'Bruker SMART'
_computing_data_collection 'Bruker SMART'
_computing_data_reduction 'Bruker SAINT'
_computing_molecular_graphics SHELXP-97
_computing_publication_material SHELXTL
_computing_structure_refinement 'SHELXL-97 (Sheldrick, 1997)'
_computing_structure_solution 'SHELXS-97 (Sheldrick, 1990)'
_diffrn_ambient_temperature 296(2)
_diffrn_measured_fraction_theta_full 0.991
_diffrn_measured_fraction_theta_max 0.991
_diffrn_measurement_device_type 'Bruker Smart APEX CCD area detector'
_diffrn_measurement_method 'phi and omega scans'
_diffrn_radiation_monochromator graphite
_diffrn_radiation_source 'fine-focus sealed tube'
_diffrn_radiation_type MoK\a
_diffrn_radiation_wavelength 0.71073
_diffrn_reflns_av_R_equivalents 0.0464
_diffrn_reflns_av_sigmaI/netI 0.0850
_diffrn_reflns_limit_h_max 30
_diffrn_reflns_limit_h_min -30
_diffrn_reflns_limit_k_max 13
_diffrn_reflns_limit_k_min -26
_diffrn_reflns_limit_l_max 6
_diffrn_reflns_limit_l_min -16
_diffrn_reflns_number 13618
_diffrn_reflns_theta_full 27.59
_diffrn_reflns_theta_max 27.59
_diffrn_reflns_theta_min 2.56
_exptl_absorpt_coefficient_mu 24.633
_exptl_absorpt_correction_T_max 0.5146
_exptl_absorpt_correction_T_min 0.4321
_exptl_absorpt_correction_type multi-scan
_exptl_absorpt_process_details SADABS
_exptl_crystal_colour white
_exptl_crystal_density_diffrn 4.472
_exptl_crystal_density_method 'not measured'
_exptl_crystal_description block
_exptl_crystal_F_000 7128
_exptl_crystal_size_max 0.24
_exptl_crystal_size_mid 0.22
_exptl_crystal_size_min 0.20
_refine_diff_density_max 2.071
_refine_diff_density_min -2.596
_refine_diff_density_rms 0.279
_refine_ls_extinction_method none
_refine_ls_goodness_of_fit_ref 1.073
_refine_ls_hydrogen_treatment mixed
_refine_ls_matrix_type full
_refine_ls_number_parameters 474
_refine_ls_number_reflns 6912
_refine_ls_number_restraints 128
_refine_ls_restrained_S_all 1.077
_refine_ls_R_factor_all 0.1209
_refine_ls_R_factor_gt 0.0800
_refine_ls_shift/su_max 0.001
_refine_ls_shift/su_mean 0.000
_refine_ls_structure_factor_coef Fsqd
_refine_ls_weighting_details 'calc w=1/[\s^2^(Fo^2^)+(0.0906P)^2^+527.8513P] where P=(Fo^2^+2Fc^2^)/3'
_refine_ls_weighting_scheme calc
_refine_ls_wR_factor_gt 0.1019
_refine_ls_wR_factor_ref 0.1385
_reflns_number_gt 4585
_reflns_number_total 6912
_reflns_threshold_expression >2sigma(I)
_cod_data_source_file c6ra15196e2.cif
_cod_data_source_block qxx19
_cod_depositor_comments
;
The following automatic conversions were performed:

'_symmetry_cell_setting' value 'Monoclinic' changed to 'monoclinic'
according to
/usr/data/users/saulius/crontab/automatic-downloads/rss-feeds/RSC/lib/dictionaries/cif_core.dic
dictionary named 'cif_core.dic' version 2.4.2 from 2011-04-26.

Automatic conversion script
Id: cif_fix_values 4268 2015-11-12 08:31:59Z antanas 
;
_cod_original_cell_volume 5996.3(13)
_cod_original_sg_symbol_H-M 'C 2/c'
_cod_database_code 7226007

loop_
_symmetry_equiv_pos_as_xyz
'x, y, z'
'-x, y, -z+1/2'
'x+1/2, y+1/2, z'
'-x+1/2, y+1/2, -z+1/2'
'-x, -y, -z'
'x, -y, z-1/2'
'-x+1/2, -y+1/2, -z'
'x+1/2, -y+1/2, z-1/2'

loop_
_atom_site_label
_atom_site_type_symbol
_atom_site_fract_x
_atom_site_fract_y
_atom_site_fract_z
_atom_site_U_iso_or_equiv
_atom_site_adp_type
_atom_site_occupancy
_atom_site_symmetry_multiplicity
_atom_site_calc_flag
_atom_site_refinement_flags
W1 W 0.17288(7) 1.13617(7) 0.32826(11) 0.0373(4) Uani 1 1 d U
W2 W 0.18877(8) 1.31543(8) 0.71547(11) 0.0484(5) Uani 1 1 d U
W3 W 0.22507(8) 1.09487(8) 0.59665(14) 0.0484(5) Uani 1 1 d U
W4 W 0.30497(8) 1.20761(10) 0.76496(11) 0.0522(5) Uani 1 1 d U
Ag1 Ag 0.5000 0.5900(3) 0.2500 0.0707(16) Uani 1 2 d S
Ag2 Ag 0.5000 0.9459(3) 0.2500 0.0771(17) Uani 1 2 d SU
W6 W 0.11028(7) 1.20427(8) 0.54184(14) 0.0477(5) Uani 1 1 d U
O1 O 0.1566(17) 1.1371(18) 0.610(2) 0.073(11) Uani 1 1 d .
O2 O 0.2368(18) 1.2495(18) 0.781(3) 0.083(10) Uani 1 1 d U
O3 O 0.158(2) 1.210(2) 0.244(4) 0.102(17) Uani 1 1 d .
O4 O 0.2013(14) 1.0826(14) 0.445(2) 0.057(5) Uani 1 1 d U
O5 O 0.3314(16) 1.1861(16) 0.892(2) 0.073(10) Uani 1 1 d .
O6 O 0.0937(19) 1.2834(16) 0.472(3) 0.062(6) Uani 1 1 d U
O7 O 0.1601(18) 1.3477(18) 0.821(3) 0.084(11) Uani 1 1 d .
Al1 Al 0.2500 1.2500 0.5000 0.029(2) Uani 1 2 d SU
Ag3 Ag 0.0000 0.8075(4) 0.2500 0.099(2) Uani 1 2 d SU
Ag4 Ag 0.2632(3) 0.9235(3) 0.5650(5) 0.1146(19) Uani 1 1 d .
N1 N 0.333(3) 0.950(2) 0.483(4) 0.10(2) Uani 1 1 d U
N2 N 0.1838(19) 0.887(2) 0.462(3) 0.072(12) Uani 1 1 d .
O8 O 0.0819(14) 1.4143(14) 0.429(2) 0.056(8) Uani 1 1 d .
O9 O 0.0453(14) 1.181(2) 0.564(2) 0.076(10) Uani 1 1 d .
O10 O 0.2137(18) 1.0201(15) 0.641(2) 0.074(10) Uani 1 1 d .
O11 O 0.1337(16) 1.0818(17) 0.254(3) 0.086(13) Uani 1 1 d .
O12 O 0.1995(17) 1.412(3) 0.443(4) 0.15(3) Uani 1 1 d .
O13 O 0.1145(19) 1.1666(19) 0.408(3) 0.086(13) Uani 1 1 d .
N3 N 0.5000 0.829(3) 0.2500 0.079(19) Uani 1 2 d S
N4 N 0.5000 0.697(2) 0.2500 0.049(11) Uani 1 2 d SU
N5 N 0.5006(18) 0.5338(18) 0.095(3) 0.055(10) Uani 1 1 d .
W5 W 0.13589(8) 1.36090(9) 0.45157(16) 0.0601(6) Uani 1 1 d U
O14 O 0.154(2) 1.3694(15) 0.601(3) 0.067(6) Uani 1 1 d U
O15 O 0.1350(17) 1.2507(15) 0.674(3) 0.064(5) Uani 1 1 d U
O16 O 0.3140(15) 1.2274(19) 0.450(3) 0.077(10) Uani 1 1 d U
N6 N 0.082(2) 0.844(3) 0.345(4) 0.083(14) Uani 1 1 d .
C1 C 0.476(2) 0.730(2) 0.320(4) 0.059(12) Uani 1 1 d .
H1 H 0.4585 0.7080 0.3715 0.070 Uiso 1 1 calc R
C2 C 0.153(3) 0.921(3) 0.387(4) 0.075(16) Uani 1 1 d .
H2 H 0.1660 0.9627 0.3775 0.090 Uiso 1 1 calc R
C3 C 0.476(2) 0.798(2) 0.321(4) 0.062(12) Uani 1 1 d .
H3 H 0.4590 0.8206 0.3719 0.075 Uiso 1 1 calc R
C4 C 0.548(2) 0.509(2) 0.068(3) 0.057(12) Uani 1 1 d .
H4 H 0.5828 0.5154 0.1131 0.069 Uiso 1 1 calc R
C5 C 0.453(2) 0.526(2) 0.027(3) 0.056(11) Uani 1 1 d .
H5 H 0.4189 0.5444 0.0427 0.068 Uiso 1 1 calc R
C6 C 0.392(3) 0.937(3) 0.516(4) 0.084(19) Uani 1 1 d .
H6 H 0.4041 0.9250 0.5864 0.101 Uiso 1 1 calc R
O17 O 0.2010(14) 1.1892(15) 0.483(2) 0.061(6) Uani 1 1 d U
O18 O 0.1386(17) 1.329(3) 0.310(4) 0.123(10) Uani 1 1 d U
O19 O 0.2336(14) 1.2194(14) 0.372(2) 0.054(5) Uani 1 1 d U
O20 O 0.2529(15) 1.3698(19) 0.712(4) 0.088(14) Uani 1 1 d .
O21 O 0.2806(15) 1.1851(18) 0.590(2) 0.056(5) Uani 1 1 d U
C7 C 0.108(3) 0.903(3) 0.326(4) 0.085(19) Uani 1 1 d .
H7 H 0.0916 0.9288 0.2700 0.102 Uiso 1 1 calc R
C8 C 0.116(3) 0.807(3) 0.415(5) 0.10(2) Uani 1 1 d .
H8 H 0.1027 0.7659 0.4281 0.121 Uiso 1 1 calc R
C9 C 0.370(4) 0.979(4) 0.315(4) 0.11(3) Uani 1 1 d .
H9 H 0.3613 0.9944 0.2450 0.137 Uiso 1 1 calc R
N7 N 0.425(2) 0.961(2) 0.353(3) 0.078(14) Uani 1 1 d .
C10 C 0.430(3) 0.942(3) 0.447(5) 0.091(19) Uani 1 1 d .
H10 H 0.4674 0.9295 0.4756 0.109 Uiso 1 1 calc R
C11 C 0.168(3) 0.825(3) 0.468(4) 0.10(2) Uani 1 1 d .
H11 H 0.1919 0.7953 0.5081 0.120 Uiso 1 1 calc R
C13 C 0.330(4) 0.976(3) 0.377(5) 0.10(2) Uani 1 1 d U
H13 H 0.2938 0.9936 0.3483 0.124 Uiso 1 1 calc R
O22 O 0.2552(16) 1.135(2) 0.730(3) 0.059(6) Uani 1 1 d U
N10 N 0.0000 0.698(4) 0.2500 0.103(8) Uani 1 2 d SU
C14 C -0.022(3) 0.660(4) 0.330(6) 0.102(7) Uani 1 1 d U
H14 H -0.0339 0.6816 0.3882 0.122 Uiso 1 1 calc R
C15 C 0.473(4) 1.098(4) 0.328(7) 0.14(3) Uani 1 1 d .
H15 H 0.4529 1.0778 0.3769 0.173 Uiso 1 1 calc R
N11 N 0.5000 1.057(3) 0.2500 0.082(12) Uani 1 2 d SU

loop_
_atom_site_aniso_label
_atom_site_aniso_U_11
_atom_site_aniso_U_22
_atom_site_aniso_U_33
_atom_site_aniso_U_23
_atom_site_aniso_U_13
_atom_site_aniso_U_12
W1 0.0402(9) 0.0319(8) 0.0376(7) -0.0077(6) -0.0026(6) -0.0079(6)
W2 0.0686(12) 0.0467(10) 0.0310(7) -0.0092(6) 0.0106(6) 0.0104(8)
W3 0.0542(11) 0.0311(8) 0.0630(10) -0.0044(7) 0.0189(8) -0.0122(7)
W4 0.0458(11) 0.0831(13) 0.0261(6) -0.0063(7) -0.0010(6) 0.0023(9)
Ag1 0.114(5) 0.054(3) 0.043(2) 0.000 0.008(3) 0.000
Ag2 0.107(5) 0.057(3) 0.073(3) 0.000 0.033(3) 0.000
W6 0.0295(9) 0.0501(10) 0.0629(9) 0.0077(8) 0.0046(7) -0.0102(7)
O1 0.08(3) 0.10(3) 0.046(15) 0.014(16) 0.019(16) 0.04(2)
O2 0.083(10) 0.084(10) 0.084(10) 0.0005(16) 0.012(2) 0.0000(16)
O3 0.10(4) 0.08(3) 0.14(4) 0.06(3) 0.06(3) 0.03(3)
O4 0.062(10) 0.052(9) 0.057(9) 0.004(9) 0.006(9) 0.011(9)
O5 0.10(3) 0.07(2) 0.040(14) 0.025(14) -0.015(15) 0.006(19)
O6 0.050(11) 0.054(10) 0.077(10) -0.002(9) -0.017(10) -0.006(10)
O7 0.09(3) 0.08(2) 0.10(2) -0.017(19) 0.06(2) -0.01(2)
Al1 0.028(5) 0.033(5) 0.025(5) -0.005(4) 0.003(4) 0.003(5)
Ag3 0.074(5) 0.126(6) 0.097(4) 0.000 0.014(3) 0.000
Ag4 0.086(4) 0.102(4) 0.148(5) 0.018(4) -0.014(3) -0.008(3)
N1 0.13(6) 0.08(3) 0.09(3) -0.02(2) -0.02(3) 0.03(3)
N2 0.07(3) 0.09(3) 0.06(2) 0.01(2) 0.008(19) 0.03(2)
O8 0.05(2) 0.043(17) 0.073(18) -0.017(14) -0.003(14) 0.001(14)
O9 0.040(19) 0.13(3) 0.056(17) 0.002(18) 0.010(13) -0.023(19)
O10 0.11(3) 0.046(18) 0.062(18) 0.014(14) 0.017(18) -0.005(18)
O11 0.05(2) 0.06(2) 0.13(3) -0.06(2) -0.03(2) -0.001(17)
O12 0.05(3) 0.21(6) 0.19(5) -0.16(5) 0.05(3) -0.06(3)
O13 0.11(3) 0.09(3) 0.058(18) 0.034(18) 0.023(19) 0.06(2)
N3 0.03(3) 0.09(5) 0.10(5) 0.000 -0.04(3) 0.000
N4 0.049(11) 0.049(11) 0.049(11) 0.000 0.006(4) 0.000
N5 0.07(3) 0.05(2) 0.044(17) -0.016(16) 0.000(16) -0.009(19)
W5 0.0399(11) 0.0501(11) 0.0829(12) -0.0303(9) -0.0172(9) 0.0170(8)
O14 0.068(11) 0.054(10) 0.070(10) -0.009(9) -0.017(10) 0.002(10)
O15 0.067(11) 0.057(10) 0.064(10) 0.000(9) -0.011(10) -0.003(10)
O16 0.044(18) 0.10(3) 0.09(2) -0.02(2) 0.011(15) 0.015(18)
N6 0.08(4) 0.10(4) 0.07(3) -0.01(3) 0.01(2) 0.01(3)
C1 0.05(3) 0.04(2) 0.08(3) 0.02(2) 0.00(2) 0.00(2)
C2 0.09(5) 0.06(3) 0.07(3) 0.02(3) 0.01(3) 0.01(3)
C3 0.05(3) 0.06(3) 0.08(3) -0.01(3) 0.02(2) 0.00(2)
C4 0.06(3) 0.05(3) 0.05(2) -0.011(19) -0.02(2) 0.01(2)
C5 0.06(3) 0.06(3) 0.05(2) 0.00(2) -0.001(19) -0.01(2)
C6 0.12(6) 0.09(4) 0.05(2) 0.01(2) 0.02(3) -0.01(4)
O17 0.061(16) 0.062(16) 0.061(14) -0.007(10) 0.011(13) -0.007(12)
O18 0.056(10) 0.186(10) 0.127(10) -0.123(3) 0.017(3) -0.024(3)
O19 0.051(10) 0.051(9) 0.056(9) -0.002(9) -0.001(9) -0.006(8)
O20 0.04(2) 0.08(3) 0.15(4) 0.05(3) 0.03(2) 0.026(18)
O21 0.051(10) 0.066(10) 0.049(8) -0.009(9) 0.002(9) -0.009(9)
C7 0.10(5) 0.08(4) 0.07(3) 0.01(3) -0.02(3) 0.01(4)
C8 0.11(6) 0.11(5) 0.08(4) 0.04(4) 0.02(4) -0.02(4)
C9 0.17(9) 0.13(6) 0.05(3) 0.00(3) 0.05(4) 0.03(6)
N7 0.11(4) 0.06(3) 0.06(2) 0.00(2) 0.03(2) 0.03(3)
C10 0.10(5) 0.10(5) 0.08(4) -0.01(3) 0.02(3) -0.02(4)
C11 0.13(6) 0.10(5) 0.07(3) 0.04(3) -0.03(3) -0.05(4)
C13 0.15(7) 0.06(4) 0.10(3) -0.01(3) 0.01(4) 0.03(4)
O22 0.055(10) 0.065(10) 0.058(10) -0.020(9) 0.013(9) -0.005(10)
N10 0.084(13) 0.122(13) 0.103(13) 0.000 0.014(12) 0.000
C14 0.088(11) 0.116(12) 0.102(11) 0.000(9) 0.017(10) 0.000(9)
C15 0.14(8) 0.12(6) 0.18(8) 0.03(6) 0.05(6) 0.08(6)
N11 0.083(13) 0.082(12) 0.083(13) 0.000 0.011(4) 0.000

loop_
_atom_type_symbol
_atom_type_description
_atom_type_scat_dispersion_real
_atom_type_scat_dispersion_imag
_atom_type_scat_source
C C 0.0033 0.0016 'International Tables Vol C Tables 4.2.6.8 and 6.1.1.4'
H H 0.0000 0.0000 'International Tables Vol C Tables 4.2.6.8 and 6.1.1.4'
N N 0.0061 0.0033 'International Tables Vol C Tables 4.2.6.8 and 6.1.1.4'
O O 0.0106 0.0060 'International Tables Vol C Tables 4.2.6.8 and 6.1.1.4'
Al Al 0.0645 0.0514 'International Tables Vol C Tables 4.2.6.8 and 6.1.1.4'
Ag Ag -0.8971 1.1015 'International Tables Vol C Tables 4.2.6.8 and 6.1.1.4'
W W -0.8490 6.8722 'International Tables Vol C Tables 4.2.6.8 and 6.1.1.4'

loop_
_geom_angle_atom_site_label_1
_geom_angle_atom_site_label_2
_geom_angle_atom_site_label_3
_geom_angle
_geom_angle_site_symmetry_1
_geom_angle_site_symmetry_3
O11 W1 O3 101(2) . .
O11 W1 O4 98.4(17) . .
O3 W1 O4 161(2) . .
O11 W1 O20 105(2) . 7_576
O3 W1 O20 90.2(17) . 7_576
O4 W1 O20 86.0(15) . 7_576
O11 W1 O13 98(2) . .
O3 W1 O13 86.6(16) . .
O4 W1 O13 89.3(13) . .
O20 W1 O13 157(2) 7_576 .
O11 W1 O17 153.1(18) . .
O3 W1 O17 95.9(19) . .
O4 W1 O17 65.6(12) . .
O20 W1 O17 95.5(18) 7_576 .
O13 W1 O17 61.9(16) . .
O11 W1 O19 159.7(18) . .
O3 W1 O19 64.6(19) . .
O4 W1 O19 96.9(12) . .
O20 W1 O19 62.7(17) 7_576 .
O13 W1 O19 95.3(17) . .
O17 W1 O19 47.1(11) . .
O7 W2 O15 100.3(18) . .
O7 W2 O20 101(2) . .
O15 W2 O20 159(2) . .
O7 W2 O2 102.8(18) . .
O15 W2 O2 86.5(16) . .
O20 W2 O2 90.9(16) . .
O7 W2 O14 100.6(19) . .
O15 W2 O14 90.7(15) . .
O20 W2 O14 83.6(18) . .
O2 W2 O14 156.6(18) . .
O7 W2 O16 155.3(17) . 7_576
O15 W2 O16 61.7(15) . 7_576
O20 W2 O16 97.8(18) . 7_576
O2 W2 O16 93.4(15) . 7_576
O14 W2 O16 65.1(14) . 7_576
O7 W2 O19 153.2(16) . 7_576
O15 W2 O19 100.5(14) . 7_576
O20 W2 O19 60.4(15) . 7_576
O2 W2 O19 62.0(14) . 7_576
O14 W2 O19 95.9(16) . 7_576
O16 W2 O19 51.5(11) 7_576 7_576
O10 W3 O1 103.1(18) . .
O10 W3 O12 102(3) . 7_576
O1 W3 O12 155(2) . 7_576
O10 W3 O22 99.7(18) . .
O1 W3 O22 85.9(16) . .
O12 W3 O22 91.2(16) 7_576 .
O10 W3 O4 99.8(14) . .
O1 W3 O4 91.2(13) . .
O12 W3 O4 83.2(18) 7_576 .
O22 W3 O4 160.5(18) . .
O10 W3 O21 152.1(16) . .
O1 W3 O21 96.9(16) . .
O12 W3 O21 60(2) 7_576 .
O22 W3 O21 62.2(16) . .
O4 W3 O21 99.1(12) . .
O10 W3 O17 154.0(15) . .
O1 W3 O17 62.8(13) . .
O12 W3 O17 93(2) 7_576 .
O22 W3 O17 100.8(16) . .
O4 W3 O17 61.0(11) . .
O21 W3 O17 53.8(12) . .
O5 W4 O2 103.2(17) . .
O5 W4 O18 100(2) . 7_576
O2 W4 O18 156(2) . 7_576
O5 W4 O22 98.0(19) . .
O2 W4 O22 83.4(16) . .
O18 W4 O22 90.9(16) 7_576 .
O5 W4 O3 100.4(19) . 7_576
O2 W4 O3 89.3(17) . 7_576
O18 W4 O3 89(2) 7_576 7_576
O22 W4 O3 161(2) . 7_576
O5 W4 O21 151.8(16) . .
O2 W4 O21 95.7(15) . .
O18 W4 O21 61.6(17) 7_576 .
O22 W4 O21 63.2(16) . .
O3 W4 O21 100.6(17) 7_576 .
O5 W4 O19 154.8(14) . 7_576
O2 W4 O19 62.1(14) . 7_576
O18 W4 O19 97(2) 7_576 7_576
O22 W4 O19 100.2(16) . 7_576
O3 W4 O19 61.3(16) 7_576 7_576
O21 W4 O19 53.4(13) . 7_576
N4 Ag1 N5 120.9(10) . 2_655
N4 Ag1 N5 120.9(10) . .
N5 Ag1 N5 118(2) 2_655 .
N11 Ag2 N7 82.3(11) . .
N11 Ag2 N7 82.3(11) . 2_655
N7 Ag2 N7 165(2) . 2_655
N11 Ag2 N3 180.000(14) . .
N7 Ag2 N3 97.7(11) . .
N7 Ag2 N3 97.7(11) 2_655 .
O9 W6 O6 101.2(19) . .
O9 W6 O13 101.2(18) . .
O6 W6 O13 88.8(15) . .
O9 W6 O1 101.2(18) . .
O6 W6 O1 157.3(19) . .
O13 W6 O1 90.2(13) . .
O9 W6 O15 100.0(17) . .
O6 W6 O15 89.0(14) . .
O13 W6 O15 158.7(19) . .
O1 W6 O15 83.8(15) . .
O9 W6 O16 155.1(16) . 7_576
O6 W6 O16 65.2(15) . 7_576
O13 W6 O16 99.3(17) . 7_576
O1 W6 O16 92.6(16) . 7_576
O15 W6 O16 60.8(14) . 7_576
O9 W6 O17 154.3(16) . .
O6 W6 O17 96.2(17) . .
O13 W6 O17 60.1(15) . .
O1 W6 O17 64.1(13) . .
O15 W6 O17 99.1(14) . .
O16 W6 O17 50.5(11) 7_576 .
W3 O1 W6 138.7(19) . .
W4 O2 W2 140(2) . .
W1 O3 W4 135(3) . 7_576
W1 O4 W3 135.5(16) . .
W6 O6 W5 136(2) . .
O17 Al1 O17 179.996(6) . 7_576
O17 Al1 O19 116.6(14) . 7_576
O17 Al1 O19 63.4(14) 7_576 7_576
O17 Al1 O19 63.4(14) . .
O17 Al1 O19 116.6(14) 7_576 .
O19 Al1 O19 180(2) 7_576 .
O17 Al1 O16 110.5(17) . .
O17 Al1 O16 69.5(17) 7_576 .
O19 Al1 O16 109.7(16) 7_576 .
O19 Al1 O16 70.3(16) . .
O17 Al1 O16 69.5(17) . 7_576
O17 Al1 O16 110.5(17) 7_576 7_576
O19 Al1 O16 70.3(16) 7_576 7_576
O19 Al1 O16 109.7(16) . 7_576
O16 Al1 O16 179.998(7) . 7_576
O17 Al1 O21 74.4(15) . .
O17 Al1 O21 105.6(15) 7_576 .
O19 Al1 O21 71.2(14) 7_576 .
O19 Al1 O21 108.8(14) . .
O16 Al1 O21 75.2(17) . .
O16 Al1 O21 104.8(17) 7_576 .
O17 Al1 O21 105.6(15) . 7_576
O17 Al1 O21 74.4(15) 7_576 7_576
O19 Al1 O21 108.8(14) 7_576 7_576
O19 Al1 O21 71.2(14) . 7_576
O16 Al1 O21 104.8(17) . 7_576
O16 Al1 O21 75.2(17) 7_576 7_576
O21 Al1 O21 179.997(7) . 7_576
N6 Ag3 N6 141(3) . 2
N6 Ag3 N10 109.4(14) . .
N6 Ag3 N10 109.4(14) 2 .
N1 Ag4 N2 116.0(17) . .
C6 N1 C13 106(6) . .
C6 N1 Ag4 127(4) . .
C13 N1 Ag4 127(5) . .
C2 N2 C11 116(5) . .
C2 N2 Ag4 124(4) . .
C11 N2 Ag4 120(3) . .
W5 O12 W3 139(3) . 7_576
W6 O13 W1 138(2) . .
C3 N3 C3 121(7) . 2_655
C3 N3 Ag2 120(4) . .
C3 N3 Ag2 120(4) 2_655 .
C1 N4 C1 117(6) . 2_655
C1 N4 Ag1 122(3) . .
C1 N4 Ag1 122(3) 2_655 .
C4 N5 C5 117(4) . .
C4 N5 Ag1 122(3) . .
C5 N5 Ag1 121(3) . .
O8 W5 O12 102(2) . .
O8 W5 O14 99.9(16) . .
O12 W5 O14 86(2) . .
O8 W5 O18 101(2) . .
O12 W5 O18 90.8(19) . .
O14 W5 O18 159(2) . .
O8 W5 O6 100.8(16) . .
O12 W5 O6 157(2) . .
O14 W5 O6 89.6(15) . .
O18 W5 O6 85(2) . .
O8 W5 O21 151.6(14) . 7_576
O12 W5 O21 60.5(18) . 7_576
O14 W5 O21 100.5(16) . 7_576
O18 W5 O21 60.4(16) . 7_576
O6 W5 O21 98.8(16) . 7_576
O8 W5 O16 152.8(14) . 7_576
O12 W5 O16 97(2) . 7_576
O14 W5 O16 62.2(13) . 7_576
O18 W5 O16 98(2) . 7_576
O6 W5 O16 61.3(14) . 7_576
O21 W5 O16 55.5(12) 7_576 7_576
W5 O14 W2 135.5(19) . .
W2 O15 W6 135(2) . .
Al1 O16 W2 120.9(17) . 7_576
Al1 O16 W6 121.1(19) . 7_576
W2 O16 W6 102.0(15) 7_576 7_576
Al1 O16 W5 113.4(19) . 7_576
W2 O16 W5 97.1(13) 7_576 7_576
W6 O16 W5 97.6(12) 7_576 7_576
C8 N6 C7 113(5) . .
C8 N6 Ag3 123(5) . .
C7 N6 Ag3 124(4) . .
N4 C1 C3 122(5) . .
C7 C2 N2 127(6) . .
N3 C3 C1 119(5) . .
N5 C4 C5 121(4) . 5_665
N5 C5 C4 122(5) . 5_665
C10 C6 N1 121(6) . .
Al1 O17 W1 125.5(15) . .
Al1 O17 W6 118.9(15) . .
W1 O17 W6 99.6(12) . .
Al1 O17 W3 115.2(16) . .
W1 O17 W3 97.5(11) . .
W6 O17 W3 93.9(10) . .
W4 O18 W5 136(3) 7_576 .
Al1 O19 W1 124.0(16) . .
Al1 O19 W2 117.4(15) . 7_576
W1 O19 W2 98.8(12) . 7_576
Al1 O19 W4 117.1(15) . 7_576
W1 O19 W4 98.6(11) . 7_576
W2 O19 W4 95.7(11) 7_576 7_576
W2 O20 W1 137(3) . 7_576
Al1 O21 W4 118.3(17) . .
Al1 O21 W3 116.5(16) . .
W4 O21 W3 101.7(13) . .
Al1 O21 W5 115.8(15) . 7_576
W4 O21 W5 101.6(14) . 7_576
W3 O21 W5 100.1(15) . 7_576
C2 C7 N6 120(5) . .
N6 C8 C11 125(6) . .
C13 C9 N7 121(6) . .
C10 N7 C9 112(6) . .
C10 N7 Ag2 121(5) . .
C9 N7 Ag2 126(3) . .
N7 C10 C6 131(7) . .
N2 C11 C8 118(6) . .
C9 C13 N1 128(7) . .
W4 O22 W3 133(3) . .
C14 N10 C14 113(9) 2 .
C14 N10 Ag3 123(5) 2 .
C14 N10 Ag3 123(5) . .
C15 C14 N10 125(8) 3_445 .
C14 C15 N11 122(8) 3 .
C15 N11 C15 111(9) 2_655 .
C15 N11 Ag2 124(4) 2_655 .
C15 N11 Ag2 124(4) . .

loop_
_geom_bond_atom_site_label_1
_geom_bond_atom_site_label_2
_geom_bond_distance
_geom_bond_site_symmetry_2
W1 O11 1.65(3) .
W1 O3 1.86(3) .
W1 O4 1.88(3) .
W1 O20 1.88(4) 7_576
W1 O13 1.90(4) .
W1 O17 2.25(3) .
W1 O19 2.25(3) .
W2 O7 1.70(3) .
W2 O15 1.86(3) .
W2 O20 1.88(4) .
W2 O2 1.88(4) .
W2 O14 1.91(3) .
W2 O16 2.25(3) 7_576
W2 O19 2.36(3) 7_576
W3 O10 1.68(3) .
W3 O1 1.85(3) .
W3 O12 1.90(4) 7_576
W3 O22 1.92(3) .
W3 O4 1.93(3) .
W3 O21 2.28(3) .
W3 O17 2.43(3) .
W4 O5 1.69(2) .
W4 O2 1.85(4) .
W4 O18 1.89(4) 7_576
W4 O22 1.91(4) .
W4 O3 1.92(4) 7_576
W4 O21 2.24(3) .
W4 O19 2.37(3) 7_576
Ag1 N4 2.21(5) .
Ag1 N5 2.26(3) 2_655
Ag1 N5 2.26(3) .
Ag2 N11 2.30(7) .
Ag2 N7 2.33(5) .
Ag2 N7 2.33(5) 2_655
Ag2 N3 2.43(7) .
W6 O9 1.65(3) .
W6 O6 1.87(3) .
W6 O13 1.87(3) .
W6 O1 1.89(3) .
W6 O15 1.93(3) .
W6 O16 2.25(4) 7_576
W6 O17 2.36(3) .
O3 W4 1.92(4) 7_576
O6 W5 1.92(4) .
Al1 O17 1.69(3) .
Al1 O17 1.69(3) 7_576
Al1 O19 1.72(3) 7_576
Al1 O19 1.72(3) .
Al1 O16 1.76(3) .
Al1 O16 1.76(3) 7_576
Al1 O21 1.83(4) .
Al1 O21 1.83(4) 7_576
Ag3 N6 2.24(5) .
Ag3 N6 2.24(5) 2
Ag3 N10 2.26(9) .
Ag4 N1 2.12(8) .
Ag4 N2 2.24(5) .
N1 C6 1.40(8) .
N1 C13 1.43(8) .
N2 C2 1.30(6) .
N2 C11 1.33(7) .
O8 W5 1.67(3) .
O12 W5 1.84(4) .
O12 W3 1.90(4) 7_576
N3 C3 1.27(6) .
N3 C3 1.27(6) 2_655
N4 C1 1.30(5) .
N4 C1 1.30(6) 2_655
N5 C4 1.30(6) .
N5 C5 1.32(5) .
W5 O14 1.87(3) .
W5 O18 1.90(4) .
W5 O21 2.29(4) 7_576
W5 O16 2.41(4) 7_576
O16 W2 2.25(3) 7_576
O16 W6 2.25(4) 7_576
O16 W5 2.41(4) 7_576
N6 C8 1.33(8) .
N6 C7 1.39(8) .
C1 C3 1.41(6) .
C2 C7 1.28(8) .
C4 C5 1.40(6) 5_665
C5 C4 1.40(6) 5_665
C6 C10 1.33(8) .
O18 W4 1.89(4) 7_576
O19 W2 2.36(3) 7_576
O19 W4 2.37(3) 7_576
O20 W1 1.88(4) 7_576
O21 W5 2.29(4) 7_576
C8 C11 1.36(8) .
C9 C13 1.30(10) .
C9 N7 1.36(9) .
N7 C10 1.24(7) .
N10 C14 1.43(8) 2
N10 C14 1.43(8) .
C14 C15 1.29(10) 3_445
C15 C14 1.29(10) 3
C15 N11 1.49(8) .
N11 C15 1.49(8) 2_655
